data_7717801
loop_
_publ_author_name
'Singh, Varinder'
'Robb, Matthew G.'
'Brooker, Sally'

_publ_section_title
;
 Testing mixed metal bimetallic, and monometallic, cryptates for
 electrocatalytic hydrogen evolution
;
_journal_name_full 'Dalton Transactions'
_journal_paper_doi 10.1039/D4DT03161J
_journal_year 2025
_chemical_formula_moiety 'C30 H36 N14 Zn, 2(B F4)'
_chemical_formula_sum 'C30 H36 B2 F8 N14 Zn'
_chemical_formula_weight 831.72
_chemical_name_common 'monometallic Zn(II) cryptate'
_chemical_name_systematic '[Zn(II)Li](BF4)2'
_space_group_crystal_system triclinic
_space_group_IT_number 2
_space_group_name_Hall '-P 1'
_space_group_name_H-M_alt 'P -1'
_atom_sites_solution_hydrogens geom
_atom_sites_solution_primary dual
_audit_creation_date 2024-07-04
_audit_creation_method
;
Olex2 1.5
(compiled 2024.02.16 svn.r378c4104 for OlexSys, GUI svn.r6928)
;
_audit_update_record
;
2024-07-04 deposited with the CCDC.	2025-01-07 downloaded from the CCDC.
;
_cell_angle_alpha 85.359(2)
_cell_angle_beta 87.624(2)
_cell_angle_gamma 76.780(2)
_cell_formula_units_Z 4
_cell_length_a 9.5340(2)
_cell_length_b 13.1923(4)
_cell_length_c 28.9592(6)
_cell_measurement_reflns_used 24179
_cell_measurement_temperature 100.01(10)
_cell_measurement_theta_max 72.6680
_cell_measurement_theta_min 3.8310
_cell_volume 3533.21(15)
_computing_cell_refinement 'CrysAlisPro 1.171.40.84a (Rigaku OD, 2020)'
_computing_data_collection 'CrysAlisPro 1.171.40.84a (Rigaku OD, 2020)'
_computing_data_reduction 'CrysAlisPro 1.171.40.84a (Rigaku OD, 2020)'
_computing_molecular_graphics 'Olex2 1.5 (Dolomanov et al., 2009)'
_computing_publication_material 'Olex2 1.5 (Dolomanov et al., 2009)'
_computing_structure_refinement 'SHELXL 2016/6 (Sheldrick, 2015)'
_computing_structure_solution 'SHELXT 2014/5 (Sheldrick, 2014)'
_diffrn_ambient_environment N~2~
_diffrn_ambient_temperature 100.01(10)
_diffrn_detector 'CCD plate'
_diffrn_detector_area_resol_mean 10.3449
_diffrn_detector_type Atlas
_diffrn_measured_fraction_theta_full 0.999
_diffrn_measured_fraction_theta_max 0.815
_diffrn_measurement_details
;
List of Runs (angles in degrees, time in seconds):

  # Type    Start    End  Width  t~exp~   \w     \q     \k     \f   Frames
#--------------------------------------------------------------------------
  1  \w   -130.00 -39.00   1.00    1.00    --  -42.04-178.00-180.00   91
  2  \w    -70.00  31.00   1.00    1.00    --  -42.04  57.00-180.00  101
  3  \w   -114.00 -14.00   1.00    1.00    --  -42.04 -57.00  30.00  100
  4  \w    -21.00  75.00   1.00    1.00    --   42.04 -77.00 -90.00   96
  5  \w     22.00 106.00   1.00    1.00    --  104.32 -95.00  30.00   84
  6  \w     22.00 106.00   1.00    1.00    --  104.32 -95.00 -30.00   84
  7  \w     28.00 133.00   1.00    1.00    --  104.32 -30.00 -60.00  105
  8  \w    103.00 178.00   1.00    1.00    --  104.32  77.00-120.00   75
  9  \w     32.00 133.00   1.00    1.00    --  104.32 -61.00  90.00  101
 10  \w     23.00 157.00   1.00    1.00    --  104.32 -15.00  90.00  134
 11  \w     22.00 106.00   1.00    1.00    --  104.32 -95.00 120.00   84
 12  \w     31.00 112.00   1.00    1.00    --  104.32-125.00 -90.00   81
 13  \w     31.00 130.00   1.00    1.00    --  104.32 -45.00  30.00   99
 14  \w     28.00 133.00   1.00    1.00    --  104.32 -30.00-150.00  105
 15  \w    103.00 178.00   1.00    1.00    --  104.32  77.00  90.00   75
 16  \w    103.00 178.00   1.00    1.00    --  104.32  77.00   0.00   75
 17  \w     29.00 110.00   1.00    1.00    --  104.32-114.00 -65.46   81
 18  \w   -116.00 -18.00   1.00    1.00    --  -42.04 -38.00-150.00   98
 19  \w      8.00  34.00   1.00    1.00    --   42.04  83.00  -1.92   26
 20  \w      9.00  42.00   1.00    1.00    --   42.04  79.00-139.39   33
 21  \w      8.00  42.00   1.00    1.00    --   42.04  82.00 -75.13   34
 22  \w      9.00  42.00   1.00    1.00    --   42.04  80.00 170.61   33
 23  \w     76.00 178.00   1.00    1.00    --  104.32  30.00 -30.00  102
 24  \w     52.00 178.00   1.00    1.00    --  104.32  15.00-150.00  126
 25  \w     75.00 136.00   1.00    1.00    --  104.32  61.00  30.00   61
 26  \w     75.00 177.00   1.00    1.00    --  104.32  61.00-120.00  102
 27  \w     75.00 177.00   1.00    1.00    --  104.32  61.00  90.00  102
;
_diffrn_measurement_device 'four-circle diffractometer'
_diffrn_measurement_device_type 'SuperNova, Dual, Cu at home/near, Atlas'
_diffrn_measurement_method '\w scans'
_diffrn_orient_matrix_type 'CrysAlisPro convention (1999,Acta A55,543-557)'
_diffrn_orient_matrix_UB_11 0.0283704000
_diffrn_orient_matrix_UB_12 0.1070315000
_diffrn_orient_matrix_UB_13 -0.0175951000
_diffrn_orient_matrix_UB_21 -0.1536028000
_diffrn_orient_matrix_UB_22 0.0331654000
_diffrn_orient_matrix_UB_23 -0.0189920000
_diffrn_orient_matrix_UB_31 -0.0562805000
_diffrn_orient_matrix_UB_32 0.0437246000
_diffrn_orient_matrix_UB_33 0.0466900000
_diffrn_radiation_monochromator mirror
_diffrn_radiation_probe x-ray
_diffrn_radiation_type 'Cu K\a'
_diffrn_radiation_wavelength 1.54184
_diffrn_reflns_av_R_equivalents 0.0279
_diffrn_reflns_av_unetI/netI 0.0218
_diffrn_reflns_Laue_measured_fraction_full 0.999
_diffrn_reflns_Laue_measured_fraction_max 0.815
_diffrn_reflns_limit_h_max 11
_diffrn_reflns_limit_h_min -11
_diffrn_reflns_limit_k_max 16
_diffrn_reflns_limit_k_min -16
_diffrn_reflns_limit_l_max 35
_diffrn_reflns_limit_l_min -33
_diffrn_reflns_number 52456
_diffrn_reflns_point_group_measured_fraction_full 0.999
_diffrn_reflns_point_group_measured_fraction_max 0.815
_diffrn_reflns_theta_full 67.684
_diffrn_reflns_theta_max 72.922
_diffrn_reflns_theta_min 3.451
_diffrn_source 'micro-focus sealed X-ray tube'
_diffrn_source_type 'SuperNova (Cu) X-ray Source'
_exptl_absorpt_coefficient_mu 1.755
_exptl_absorpt_correction_T_max 1.00000
_exptl_absorpt_correction_T_min 0.83235
_exptl_absorpt_correction_type multi-scan
_exptl_absorpt_process_details
;
CrysAlisPro 1.171.40.84a (Rigaku Oxford Diffraction, 2020)
Empirical absorption correction using spherical harmonics,
implemented in SCALE3 ABSPACK scaling algorithm.
;
_exptl_crystal_colour 'clear light white'
_exptl_crystal_colour_lustre clear
_exptl_crystal_colour_modifier light
_exptl_crystal_colour_primary white
_exptl_crystal_density_diffrn 1.564
_exptl_crystal_description block
_exptl_crystal_F_000 1704
_exptl_crystal_preparation 'tested as hydrogen electrocatalyst'
_exptl_crystal_recrystallization_method 'Re-crystallisation from solvent: from MeCN by vapour diffusion of diethylether'
_exptl_crystal_size_max 0.231
_exptl_crystal_size_mid 0.201
_exptl_crystal_size_min 0.177
_refine_diff_density_max 0.824
_refine_diff_density_min -0.497
_refine_diff_density_rms 0.098
_refine_ls_extinction_method none
_refine_ls_goodness_of_fit_ref 1.207
_refine_ls_hydrogen_treatment constr
_refine_ls_matrix_type full
_refine_ls_number_parameters 992
_refine_ls_number_reflns 13811
_refine_ls_number_restraints 0
_refine_ls_restrained_S_all 1.207
_refine_ls_R_factor_all 0.0650
_refine_ls_R_factor_gt 0.0611
_refine_ls_shift/su_max 0.000
_refine_ls_shift/su_mean 0.000
_refine_ls_structure_factor_coef Fsqd
_refine_ls_weighting_details 'w=1/[\s^2^(Fo^2^)+(0.0060P)^2^+21.8004P] where P=(Fo^2^+2Fc^2^)/3'
_refine_ls_weighting_scheme calc
_refine_ls_wR_factor_gt 0.1526
_refine_ls_wR_factor_ref 0.1544
_reflns_Friedel_coverage 0.000
_reflns_number_gt 12910
_reflns_number_total 13811
_reflns_threshold_expression 'I > 2\s(I)'
_cod_data_source_file d4dt03161j2.cif
_cod_data_source_block vxsznli
_cod_database_code 7717801
_shelx_shelxl_version_number 2016/6
_chemical_oxdiff_formula C30H36N14ZnB2F8
_chemical_oxdiff_usercomment M777
_shelx_space_group_comment
;
The symmetry employed for this shelxl refinement is uniquely defined
by the following loop, which should always be used as a source of
symmetry information in preference to the above space-group names.
They are only intended as comments.
;
_shelx_estimated_absorpt_t_max 0.746
_shelx_estimated_absorpt_t_min 0.687
_olex2_refinement_description
;
1. Twinned data refinement
 Scales: 0.9905(5)
 0.0095(5)
2. Fixed Uiso
 At 1.2 times of:
  All C(H) groups, All C(H,H) groups
3.a Secondary CH2 refined with riding coordinates:
 C01M(H01A,H01B), C01N(H01C,H01E), C026(H02Z,H), C028(H02A,H02B), C029(H02,HA),
  C02A(H1,HB), C02B(H02C,H02D), C02C(H02E,H02F), C02D(H2,HC), C02E(H3,HD),
 C02F(H02G,H02H), C02G(H02I,H02J), C02H(H4,HE), C02L(H02L,H02M), C02N(H7,HF),
 C02O(H02O,H02P), C02P(H8,HG), C02Q(H02Q,H02R), C02S(H10,HH), C02T(H02S,H02T),
 C02U(H02U,H02V), C02V(H02W,H02X), C02W(H02Y,HI), C02X(H11,HJ)
3.b Aromatic/amide H refined with riding coordinates:
 C01D(H01D), C01J(H01J), C01K(H01K), C01L(H01L), C01O(H01O), C01P(H01P),
 C01S(H01S), C01U(H01U), C01V(H01V), C01W(H01W), C01X(H01X), C01Z(H01Z),
 C020(H020), C021(H021), C022(H022), C023(H023), C024(H024), C027(H027),
 C02I(H5), C02J(H02K), C02K(H6), C02M(H02N), C02R(H9), C02Y(H12)
;
_olex2_submission_special_instructions 'No special instructions were received'
_oxdiff_exptl_absorpt_empirical_details
;
Empirical correction (ABSPACK) includes:
- Absorption correction using spherical harmonics
- Frame scaling
;
_oxdiff_exptl_absorpt_empirical_full_max 1.220
_oxdiff_exptl_absorpt_empirical_full_min 0.775

loop_
_space_group_symop_operation_xyz
'x, y, z'
'-x, -y, -z'

loop_
_atom_site_label
_atom_site_type_symbol
_atom_site_fract_x
_atom_site_fract_y
_atom_site_fract_z
_atom_site_U_iso_or_equiv
_atom_site_adp_type
_atom_site_occupancy
_atom_site_site_symmetry_order
_atom_site_calc_flag
_atom_site_refinement_flags_posn
_atom_site_refinement_flags_adp
_atom_site_refinement_flags_occupancy
_atom_site_disorder_assembly
_atom_site_disorder_group
Zn01 Zn 0.60690(6) 0.27296(4) 0.11633(2) 0.01539(13) Uani 1 1 d . . . . .
Zn02 Zn 1.11610(6) 0.32134(4) 0.38506(2) 0.01540(13) Uani 1 1 d . . . . .
F003 F 0.2823(3) 0.1719(2) 0.18724(10) 0.0323(6) Uani 1 1 d . . . . .
F004 F 0.5531(3) 0.2235(2) 0.32653(10) 0.0337(7) Uani 1 1 d . . . . .
F005 F 0.9231(3) 0.6932(2) 0.01356(11) 0.0353(7) Uani 1 1 d . . . . .
F006 F 0.0908(3) 0.3086(2) 0.17417(10) 0.0368(7) Uani 1 1 d . . . . .
F007 F 0.5845(3) 0.2981(2) 0.51589(11) 0.0372(7) Uani 1 1 d . . . . .
F008 F 0.8263(3) 0.8676(2) 0.00520(11) 0.0413(8) Uani 1 1 d . . . . .
F009 F 0.7067(3) 0.7609(3) 0.04763(10) 0.0401(8) Uani 1 1 d . . . . .
F00A F 0.7925(3) 0.2028(3) 0.54763(11) 0.0433(8) Uani 1 1 d . . . . .
F00B F 0.1487(3) 0.1815(3) 0.12332(11) 0.0427(8) Uani 1 1 d . . . . .
F00C F 0.0580(4) 0.1452(3) 0.19514(13) 0.0498(9) Uani 1 1 d . . . . .
F00D F 0.6560(4) 0.1247(2) 0.50658(12) 0.0461(8) Uani 1 1 d . . . . .
F00E F 0.7834(4) 0.2421(3) 0.31387(14) 0.0498(9) Uani 1 1 d . . . . .
F00F F 0.6789(4) 0.2572(3) 0.38517(11) 0.0492(9) Uani 1 1 d . . . . .
F00G F 0.6023(4) 0.3827(2) 0.32802(14) 0.0483(9) Uani 1 1 d . . . . .
N00H N 0.9710(4) 0.2582(3) 0.42782(12) 0.0168(7) Uani 1 1 d . . . . .
N00I N 0.4929(4) 0.4115(3) 0.06420(12) 0.0164(7) Uani 1 1 d . . . . .
N00J N 0.4210(4) 0.3582(3) 0.16221(12) 0.0153(7) Uani 1 1 d . . . . .
N00K N 0.5024(4) 0.5108(3) 0.06515(12) 0.0169(7) Uani 1 1 d . . . . .
N00L N 0.9359(4) 0.4200(3) 0.33963(12) 0.0160(7) Uani 1 1 d . . . . .
N00M N 0.8029(4) 0.8095(3) 0.44522(12) 0.0204(8) Uani 1 1 d . . . . .
N00N N 1.1417(4) 0.5539(3) 0.33422(12) 0.0178(7) Uani 1 1 d . . . . .
N00O N 0.8079(4) 0.2602(3) 0.08231(12) 0.0174(7) Uani 1 1 d . . . . .
F00P F 0.9077(4) 0.7934(4) 0.07523(11) 0.0585(11) Uani 1 1 d . . . . .
N00Q N 0.9973(4) 0.4533(3) 0.43701(12) 0.0171(7) Uani 1 1 d . . . . .
N00R N 1.1447(4) 0.2558(3) 0.32046(12) 0.0175(7) Uani 1 1 d . . . . .
N00S N 1.0066(4) 0.5534(3) 0.43396(12) 0.0168(7) Uani 1 1 d . . . . .
N00T N 0.4660(4) 0.2154(3) 0.07764(12) 0.0169(7) Uani 1 1 d . . . . .
N00U N 0.7005(4) 0.4085(3) 0.13894(12) 0.0176(7) Uani 1 1 d . . . . .
N00V N 1.2117(4) 0.4691(3) 0.35919(12) 0.0180(7) Uani 1 1 d . . . . .
N00W N 1.2221(4) 0.1236(3) 0.39879(12) 0.0182(7) Uani 1 1 d . . . . .
N00X N 1.3120(4) 0.3043(3) 0.41754(12) 0.0183(7) Uani 1 1 d . . . . .
N00Y N 0.3284(4) 0.4470(3) 0.15004(12) 0.0174(7) Uani 1 1 d . . . . .
N00Z N 0.6344(4) 0.1936(3) 0.18232(12) 0.0182(7) Uani 1 1 d . . . . .
N010 N 0.5767(4) 0.7536(3) 0.17944(13) 0.0215(8) Uani 1 1 d . . . . .
N011 N 0.1255(4) 0.6769(3) 0.19487(13) 0.0213(8) Uani 1 1 d . . . . .
N012 N 0.6256(4) 0.4859(3) 0.16304(12) 0.0191(7) Uani 1 1 d . . . . .
N013 N 0.7165(4) 0.0758(3) 0.10674(12) 0.0185(7) Uani 1 1 d . . . . .
N014 N 0.6519(4) 0.7527(3) 0.30388(13) 0.0216(8) Uani 1 1 d . . . . .
N015 N 0.8463(4) 0.5085(3) 0.35097(12) 0.0184(7) Uani 1 1 d . . . . .
N016 N 0.2637(4) 0.8517(3) 0.15002(12) 0.0195(7) Uani 1 1 d . . . . .
N017 N 0.3020(4) 0.7706(3) 0.05184(12) 0.0201(7) Uani 1 1 d . . . . .
N018 N 1.0918(4) 0.8278(3) 0.31691(13) 0.0215(8) Uani 1 1 d . . . . .
F019 F 0.5785(5) 0.1802(5) 0.57702(12) 0.0820(16) Uani 1 1 d . . . . .
N01A N 0.7757(4) 0.9187(3) 0.34667(12) 0.0197(7) Uani 1 1 d . . . . .
C01B C 0.3910(4) 0.5871(3) 0.05138(14) 0.0166(8) Uani 1 1 d . . . . .
C01C C 0.4430(4) 0.3276(3) 0.20685(14) 0.0179(8) Uani 1 1 d . . . . .
C01D C 1.0620(5) 0.2984(3) 0.28806(15) 0.0193(9) Uani 1 1 d . . . . .
H01D H 1.066335 0.267056 0.259472 0.023 Uiso 1 1 calc R U . . .
C01E C 1.1771(5) 0.6455(3) 0.33798(15) 0.0192(9) Uani 1 1 d . . . . .
C01F C 0.8135(4) 0.4208(3) 0.11227(15) 0.0186(9) Uani 1 1 d . . . . .
C01G C 0.2591(4) 0.5055(3) 0.18324(14) 0.0177(8) Uani 1 1 d . . . . .
C01H C 0.8766(4) 0.4269(3) 0.45372(14) 0.0169(8) Uani 1 1 d . . . . .
C01I C 0.7857(4) 0.5769(3) 0.31685(15) 0.0192(9) Uani 1 1 d . . . . .
C01J C 0.7641(4) 0.6024(3) 0.46479(14) 0.0182(8) Uani 1 1 d . . . . .
H01J H 0.684594 0.655731 0.473492 0.022 Uiso 1 1 calc R U . . .
C01K C 0.8783(5) 0.3305(3) 0.08576(15) 0.0200(9) Uani 1 1 d . . . . .
H01K H 0.971043 0.324632 0.071464 0.024 Uiso 1 1 calc R U . . .
C01L C 0.8765(4) 0.3157(3) 0.45259(15) 0.0190(9) Uani 1 1 d . . . . .
H01L H 0.806657 0.286966 0.470166 0.023 Uiso 1 1 calc R U . . .
C01M C 1.2467(5) 0.1560(3) 0.31462(15) 0.0191(9) Uani 1 1 d . . . . .
H01A H 1.346784 0.165326 0.315047 0.023 Uiso 1 1 calc R U . . .
H01B H 1.232146 0.129837 0.284502 0.023 Uiso 1 1 calc R U . . .
C01N C 0.9724(5) 0.1467(3) 0.42746(16) 0.0220(9) Uani 1 1 d . . . . .
H01C H 0.935864 0.132452 0.397705 0.026 Uiso 1 1 calc R U . . .
H01E H 0.909839 0.125950 0.452918 0.026 Uiso 1 1 calc R U . . .
C01O C 0.3688(5) 0.3833(3) 0.24290(15) 0.0195(9) Uani 1 1 d . . . . .
H01O H 0.382976 0.358244 0.274439 0.023 Uiso 1 1 calc R U . . .
C01P C 1.0837(5) 0.7350(4) 0.31220(15) 0.0217(9) Uani 1 1 d . . . . .
H01P H 1.015735 0.722456 0.291531 0.026 Uiso 1 1 calc R U . . .
C01Q C 0.3744(4) 0.3895(3) 0.04801(14) 0.0173(8) Uani 1 1 d . . . . .
C01R C 0.8912(4) 0.6264(3) 0.44627(14) 0.0184(8) Uani 1 1 d . . . . .
C01S C 0.8089(5) 0.5590(4) 0.27009(15) 0.0231(9) Uani 1 1 d . . . . .
H01S H 0.766429 0.610062 0.246671 0.028 Uiso 1 1 calc R U . . .
C01T C 0.6629(5) 0.5782(3) 0.15856(15) 0.0194(9) Uani 1 1 d . . . . .
C01U C 0.1716(5) 0.6082(3) 0.16647(14) 0.0192(9) Uani 1 1 d . . . . .
H01U H 0.150128 0.622663 0.134548 0.023 Uiso 1 1 calc R U . . .
C01V C 0.4067(4) 0.6930(3) 0.05946(14) 0.0182(8) Uani 1 1 d . . . . .
H01V H 0.494851 0.702880 0.070346 0.022 Uiso 1 1 calc R U . . .
C01W C 0.2664(4) 0.5685(3) 0.03261(14) 0.0192(9) Uani 1 1 d . . . . .
H01W H 0.189993 0.624475 0.022214 0.023 Uiso 1 1 calc R U . . .
C01X C 0.7578(5) 0.4990(4) 0.47001(15) 0.0203(9) Uani 1 1 d . . . . .
H01X H 0.676400 0.477716 0.484051 0.024 Uiso 1 1 calc R U . . .
C01Y C 1.3182(4) 0.4752(4) 0.38644(15) 0.0193(9) Uani 1 1 d . . . . .
C01Z C 0.9084(5) 0.7349(3) 0.43686(14) 0.0191(9) Uani 1 1 d . . . . .
H01Z H 0.997077 0.748305 0.424760 0.023 Uiso 1 1 calc R U . . .
C020 C 0.7804(5) 0.5961(3) 0.13133(16) 0.0232(9) Uani 1 1 d . . . . .
H020 H 0.803654 0.662668 0.128529 0.028 Uiso 1 1 calc R U . . .
C021 C 0.5540(5) 0.2299(3) 0.21563(14) 0.0192(9) Uani 1 1 d . . . . .
H021 H 0.564643 0.195296 0.245764 0.023 Uiso 1 1 calc R U . . .
C022 C 0.2595(5) 0.4661(3) 0.02986(14) 0.0195(9) Uani 1 1 d . . . . .
H022 H 0.180248 0.448303 0.016251 0.023 Uiso 1 1 calc R U . . .
C023 C 0.2748(5) 0.4757(3) 0.23047(14) 0.0195(9) Uani 1 1 d . . . . .
H023 H 0.222018 0.518107 0.253196 0.023 Uiso 1 1 calc R U . . .
C024 C 0.6963(5) 0.6753(3) 0.33253(15) 0.0199(9) Uani 1 1 d . . . . .
H024 H 0.671700 0.680734 0.364505 0.024 Uiso 1 1 calc R U . . .
C025 C 0.9583(5) 0.3980(3) 0.29543(15) 0.0189(8) Uani 1 1 d . . . . .
C026 C 1.3730(5) 0.2054(4) 0.44410(15) 0.0219(9) Uani 1 1 d . . . . .
H02Z H 1.316776 0.199855 0.473331 0.026 Uiso 1 1 calc R U . . .
H H 1.473873 0.203025 0.451964 0.026 Uiso 1 1 calc R U . . .
C027 C 0.5627(4) 0.6605(4) 0.18327(15) 0.0208(9) Uani 1 1 d . . . . .
H027 H 0.486844 0.642914 0.202261 0.025 Uiso 1 1 calc R U . . .
C028 C 0.8634(4) 0.0707(3) 0.08753(16) 0.0205(9) Uani 1 1 d . . . . .
H02A H 0.893527 0.008682 0.069306 0.025 Uiso 1 1 calc R U . . .
H02B H 0.931304 0.063192 0.113208 0.025 Uiso 1 1 calc R U . . .
C029 C 0.5701(5) 0.8490(4) 0.32253(15) 0.0219(9) Uani 1 1 d . . . . .
H02 H 0.551251 0.836507 0.356149 0.026 Uiso 1 1 calc R U . . .
HA H 0.476276 0.872153 0.307067 0.026 Uiso 1 1 calc R U . . .
C02A C 1.1271(4) 0.0853(3) 0.43371(15) 0.0205(9) Uani 1 1 d . . . . .
H1 H 1.158860 0.092983 0.465108 0.025 Uiso 1 1 calc R U . . .
HB H 1.132747 0.010290 0.430612 0.025 Uiso 1 1 calc R U . . .
C02B C 0.4687(5) 0.8296(4) 0.20355(15) 0.0228(9) Uani 1 1 d . . . . .
H02C H 0.517142 0.871244 0.221894 0.027 Uiso 1 1 calc R U . . .
H02D H 0.410433 0.792808 0.225113 0.027 Uiso 1 1 calc R U . . .
C02C C 0.4667(5) 0.1038(3) 0.08180(16) 0.0202(9) Uani 1 1 d . . . . .
H02E H 0.404679 0.087803 0.058084 0.024 Uiso 1 1 calc R U . . .
H02F H 0.429205 0.083993 0.112798 0.024 Uiso 1 1 calc R U . . .
C02D C 0.8200(5) 0.9160(3) 0.43128(15) 0.0208(9) Uani 1 1 d . . . . .
H2 H 0.921262 0.914183 0.421483 0.025 Uiso 1 1 calc R U . . .
HC H 0.795468 0.960378 0.457746 0.025 Uiso 1 1 calc R U . . .
C02E C 0.6563(5) 0.9331(4) 0.31436(15) 0.0217(9) Uani 1 1 d . . . . .
H3 H 0.695744 0.932346 0.282196 0.026 Uiso 1 1 calc R U . . .
HD H 0.590980 1.002330 0.317801 0.026 Uiso 1 1 calc R U . . .
C02F C 0.7410(5) 0.0945(3) 0.18913(15) 0.0214(9) Uani 1 1 d . . . . .
H02G H 0.730185 0.062079 0.220741 0.026 Uiso 1 1 calc R U . . .
H02H H 0.839723 0.106446 0.185285 0.026 Uiso 1 1 calc R U . . .
C02G C 0.8696(5) 0.1690(3) 0.05654(15) 0.0212(9) Uani 1 1 d . . . . .
H02I H 0.970783 0.168835 0.047269 0.025 Uiso 1 1 calc R U . . .
H02J H 0.814368 0.171092 0.028137 0.025 Uiso 1 1 calc R U . . .
C02H C 0.7203(5) 0.9607(3) 0.39132(15) 0.0207(9) Uani 1 1 d . . . . .
H4 H 0.624775 0.944836 0.398461 0.025 Uiso 1 1 calc R U . . .
HE H 0.706974 1.037602 0.388357 0.025 Uiso 1 1 calc R U . . .
C02I C 1.3785(5) 0.3779(3) 0.41378(15) 0.0204(9) Uani 1 1 d . . . . .
H5 H 1.467562 0.369750 0.428761 0.024 Uiso 1 1 calc R U . . .
C02J C 0.8609(5) 0.5142(4) 0.10884(16) 0.0240(9) Uani 1 1 d . . . . .
H02K H 0.945730 0.520456 0.091546 0.029 Uiso 1 1 calc R U . . .
C02K C 0.8948(5) 0.4656(4) 0.25890(15) 0.0228(9) Uani 1 1 d . . . . .
H6 H 0.910238 0.447861 0.227661 0.027 Uiso 1 1 calc R U . . .
C02L C 0.7154(5) 0.0234(3) 0.15327(15) 0.0213(9) Uani 1 1 d . . . . .
H02L H 0.791624 -0.041825 0.155046 0.026 Uiso 1 1 calc R U . . .
H02M H 0.621320 0.004682 0.159743 0.026 Uiso 1 1 calc R U . . .
C02M C 0.3725(5) 0.2782(3) 0.05269(14) 0.0190(9) Uani 1 1 d . . . . .
H02N H 0.302305 0.253370 0.037292 0.023 Uiso 1 1 calc R U . . .
C02N C 1.3683(4) 0.1155(3) 0.41519(15) 0.0206(9) Uani 1 1 d . . . . .
H7 H 1.435673 0.115810 0.388252 0.025 Uiso 1 1 calc R U . . .
HF H 1.399963 0.048674 0.434012 0.025 Uiso 1 1 calc R U . . .
C02O C 0.1397(5) 0.8598(3) 0.18300(15) 0.0213(9) Uani 1 1 d . . . . .
H02O H 0.077577 0.931045 0.179116 0.026 Uiso 1 1 calc R U . . .
H02P H 0.175521 0.849018 0.215029 0.026 Uiso 1 1 calc R U . . .
C02P C 0.8845(5) 0.9742(3) 0.32698(16) 0.0225(9) Uani 1 1 d . . . . .
H8 H 0.940307 0.989993 0.352481 0.027 Uiso 1 1 calc R U . . .
HG H 0.835063 1.041321 0.311094 0.027 Uiso 1 1 calc R U . . .
C02Q C 0.6225(5) 0.0429(3) 0.07480(16) 0.0212(9) Uani 1 1 d . . . . .
H02Q H 0.627908 -0.032877 0.080656 0.025 Uiso 1 1 calc R U . . .
H02R H 0.655066 0.055982 0.042416 0.025 Uiso 1 1 calc R U . . .
C02R C 1.2883(5) 0.6556(4) 0.36637(16) 0.0232(9) Uani 1 1 d . . . . .
H9 H 1.310443 0.721513 0.369031 0.028 Uiso 1 1 calc R U . . .
C02S C 1.2218(5) 0.0784(3) 0.35397(15) 0.0214(9) Uani 1 1 d . . . . .
H10 H 1.128088 0.060005 0.350214 0.026 Uiso 1 1 calc R U . . .
HH H 1.298572 0.013751 0.353136 0.026 Uiso 1 1 calc R U . . .
C02T C 0.3711(5) 0.9017(4) 0.16844(16) 0.0221(9) Uani 1 1 d . . . . .
H02S H 0.320251 0.965233 0.183350 0.027 Uiso 1 1 calc R U . . .
H02T H 0.430983 0.923343 0.142419 0.027 Uiso 1 1 calc R U . . .
C02U C 0.2141(5) 0.9062(3) 0.10481(15) 0.0199(9) Uani 1 1 d . . . . .
H02U H 0.200871 0.982358 0.106884 0.024 Uiso 1 1 calc R U . . .
H02V H 0.119363 0.892461 0.098250 0.024 Uiso 1 1 calc R U . . .
C02V C 0.0498(5) 0.7802(3) 0.17607(16) 0.0227(9) Uani 1 1 d . . . . .
H02W H -0.045194 0.800676 0.192011 0.027 Uiso 1 1 calc R U . . .
H02X H 0.033570 0.778405 0.142629 0.027 Uiso 1 1 calc R U . . .
C02W C 0.3189(5) 0.8723(3) 0.06479(15) 0.0215(9) Uani 1 1 d . . . . .
H02Y H 0.298510 0.924488 0.037971 0.026 Uiso 1 1 calc R U . . .
HI H 0.419095 0.866846 0.074289 0.026 Uiso 1 1 calc R U . . .
C02X C 0.9883(5) 0.9115(4) 0.29265(16) 0.0239(9) Uani 1 1 d . . . . .
H11 H 0.933188 0.881410 0.271231 0.029 Uiso 1 1 calc R U . . .
HJ H 1.040165 0.958277 0.274043 0.029 Uiso 1 1 calc R U . . .
C02Y C 1.3625(5) 0.5687(4) 0.38972(16) 0.0242(9) Uani 1 1 d . . . . .
H12 H 1.442536 0.570618 0.407856 0.029 Uiso 1 1 calc R U . . .
B02Z B 0.1449(6) 0.2017(4) 0.16944(19) 0.0252(11) Uani 1 1 d . . . . .
B030 B 0.6565(6) 0.2770(4) 0.3382(2) 0.0257(11) Uani 1 1 d . . . . .
B031 B 0.8421(6) 0.7793(5) 0.03579(18) 0.0271(12) Uani 1 1 d . . . . .
B032 B 0.6526(6) 0.2004(5) 0.53695(19) 0.0308(13) Uani 1 1 d . . . . .

loop_
_atom_site_aniso_label
_atom_site_aniso_U_11
_atom_site_aniso_U_22
_atom_site_aniso_U_33
_atom_site_aniso_U_23
_atom_site_aniso_U_13
_atom_site_aniso_U_12
Zn01 0.0128(3) 0.0184(3) 0.0144(3) -0.0012(2) 0.0003(2) -0.0025(2)
Zn02 0.0130(3) 0.0184(3) 0.0145(3) -0.0012(2) -0.0005(2) -0.0029(2)
F003 0.0301(15) 0.0332(16) 0.0364(16) -0.0017(12) -0.0106(12) -0.0114(12)
F004 0.0346(16) 0.0472(18) 0.0263(15) 0.0017(13) -0.0057(12) -0.0247(14)
F005 0.0249(14) 0.0308(16) 0.0503(19) -0.0028(13) -0.0035(13) -0.0060(12)
F006 0.0410(17) 0.0302(16) 0.0363(17) -0.0104(13) -0.0019(13) 0.0009(13)
F007 0.0221(14) 0.0359(16) 0.054(2) -0.0121(14) 0.0036(13) -0.0065(12)
F008 0.0423(18) 0.0342(17) 0.0427(18) 0.0000(14) 0.0162(14) -0.0031(14)
F009 0.0308(16) 0.066(2) 0.0306(16) -0.0046(15) 0.0051(12) -0.0251(15)
F00A 0.0317(16) 0.063(2) 0.0390(18) 0.0126(16) -0.0132(13) -0.0221(15)
F00B 0.0379(17) 0.053(2) 0.0313(16) -0.0206(15) -0.0071(13) 0.0085(15)
F00C 0.0374(18) 0.051(2) 0.069(2) -0.0088(18) 0.0147(16) -0.0256(16)
F00D 0.052(2) 0.0338(17) 0.049(2) -0.0048(15) -0.0240(16) 0.0011(15)
F00E 0.0390(18) 0.0348(17) 0.079(3) -0.0196(17) 0.0324(17) -0.0156(14)
F00F 0.0388(18) 0.066(2) 0.0386(18) -0.0124(16) -0.0194(15) 0.0022(16)
F00G 0.0379(18) 0.0299(17) 0.075(2) 0.0001(16) -0.0022(17) -0.0044(14)
N00H 0.0146(17) 0.0167(17) 0.0181(17) 0.0008(14) -0.0022(13) -0.0021(14)
N00I 0.0148(16) 0.0201(18) 0.0131(16) -0.0024(13) 0.0017(13) -0.0015(14)
N00J 0.0148(16) 0.0166(17) 0.0147(17) -0.0021(13) 0.0016(13) -0.0043(13)
N00K 0.0141(16) 0.0206(18) 0.0156(17) 0.0007(14) 0.0008(13) -0.0041(14)
N00L 0.0146(16) 0.0180(17) 0.0155(17) -0.0003(13) -0.0020(13) -0.0042(14)
N00M 0.0217(18) 0.0212(19) 0.0163(18) -0.0026(14) 0.0018(14) -0.0008(15)
N00N 0.0201(18) 0.0187(18) 0.0147(17) -0.0031(14) 0.0024(14) -0.0042(14)
N00O 0.0131(16) 0.0192(18) 0.0182(18) 0.0015(14) -0.0008(13) -0.0008(14)
F00P 0.057(2) 0.104(3) 0.0296(17) -0.0102(19) -0.0090(16) -0.046(2)
N00Q 0.0148(17) 0.0209(18) 0.0143(17) -0.0006(14) 0.0003(13) -0.0016(14)
N00R 0.0160(17) 0.0179(17) 0.0195(18) -0.0024(14) 0.0021(14) -0.0055(14)
N00S 0.0144(16) 0.0192(18) 0.0167(17) -0.0033(14) -0.0016(13) -0.0028(14)
N00T 0.0139(16) 0.0187(18) 0.0176(17) -0.0043(14) 0.0019(13) -0.0021(14)
N00U 0.0142(16) 0.0212(18) 0.0174(17) -0.0017(14) -0.0024(13) -0.0033(14)
N00V 0.0131(16) 0.0183(18) 0.0221(18) -0.0043(14) 0.0035(14) -0.0021(14)
N00W 0.0156(17) 0.0192(18) 0.0195(18) -0.0009(14) 0.0021(14) -0.0043(14)
N00X 0.0146(17) 0.0238(19) 0.0163(17) -0.0031(14) 0.0007(13) -0.0037(14)
N00Y 0.0154(17) 0.0201(18) 0.0171(17) -0.0023(14) 0.0003(13) -0.0049(14)
N00Z 0.0158(17) 0.0174(18) 0.0209(18) -0.0009(14) -0.0008(14) -0.0030(14)
N010 0.0216(18) 0.0227(19) 0.0192(18) -0.0024(15) -0.0059(15) -0.0020(15)
N011 0.0209(18) 0.0211(19) 0.0213(19) -0.0008(15) 0.0010(15) -0.0040(15)
N012 0.0187(18) 0.0200(18) 0.0174(18) -0.0002(14) -0.0031(14) -0.0019(14)
N013 0.0157(17) 0.0218(18) 0.0179(18) -0.0012(14) 0.0005(14) -0.0042(14)
N014 0.0220(19) 0.0224(19) 0.0195(18) -0.0028(15) -0.0022(15) -0.0026(15)
N015 0.0150(17) 0.0208(18) 0.0188(18) -0.0014(14) -0.0006(14) -0.0029(14)
N016 0.0178(17) 0.0220(19) 0.0174(18) -0.0010(14) -0.0021(14) -0.0018(14)
N017 0.0213(18) 0.0199(18) 0.0184(18) -0.0012(14) -0.0025(14) -0.0030(15)
N018 0.0210(18) 0.0220(19) 0.0207(19) -0.0020(15) 0.0046(15) -0.0037(15)
F019 0.079(3) 0.166(5) 0.0279(18) 0.000(2) 0.0120(18) -0.089(3)
N01A 0.0172(17) 0.0233(19) 0.0177(18) -0.0034(14) 0.0027(14) -0.0030(15)
C01B 0.0161(19) 0.020(2) 0.0120(19) 0.0004(16) 0.0018(15) -0.0024(16)
C01C 0.017(2) 0.021(2) 0.017(2) -0.0006(16) 0.0010(16) -0.0081(17)
C01D 0.020(2) 0.024(2) 0.015(2) -0.0040(17) -0.0010(16) -0.0057(17)
C01E 0.018(2) 0.022(2) 0.018(2) -0.0060(17) 0.0079(16) -0.0051(17)
C01F 0.0150(19) 0.023(2) 0.019(2) 0.0026(17) -0.0065(16) -0.0055(16)
C01G 0.0148(19) 0.021(2) 0.018(2) -0.0046(16) 0.0012(16) -0.0052(16)
C01H 0.0147(19) 0.023(2) 0.0120(19) -0.0015(16) -0.0004(15) -0.0021(16)
C01I 0.017(2) 0.020(2) 0.021(2) -0.0012(17) -0.0027(16) -0.0054(17)
C01J 0.0150(19) 0.023(2) 0.015(2) -0.0059(16) 0.0017(15) -0.0006(16)
C01K 0.016(2) 0.021(2) 0.021(2) 0.0019(17) 0.0007(16) -0.0024(17)
C01L 0.016(2) 0.021(2) 0.019(2) 0.0024(17) 0.0017(16) -0.0035(16)
C01M 0.018(2) 0.022(2) 0.017(2) -0.0030(17) -0.0004(16) -0.0016(17)
C01N 0.019(2) 0.016(2) 0.030(2) -0.0006(18) 0.0017(18) -0.0045(17)
C01O 0.023(2) 0.021(2) 0.014(2) -0.0014(16) 0.0016(16) -0.0059(17)
C01P 0.020(2) 0.025(2) 0.020(2) -0.0036(18) 0.0070(17) -0.0052(18)
C01Q 0.016(2) 0.023(2) 0.0111(19) -0.0016(16) 0.0006(15) -0.0014(17)
C01R 0.017(2) 0.025(2) 0.0134(19) -0.0042(16) -0.0032(15) -0.0025(17)
C01S 0.025(2) 0.024(2) 0.019(2) 0.0009(18) -0.0078(18) -0.0021(18)
C01T 0.019(2) 0.020(2) 0.019(2) -0.0004(17) -0.0088(17) -0.0036(17)
C01U 0.019(2) 0.024(2) 0.014(2) 0.0005(17) 0.0024(16) -0.0048(17)
C01V 0.016(2) 0.023(2) 0.015(2) 0.0012(16) 0.0005(15) -0.0053(17)
C01W 0.016(2) 0.024(2) 0.016(2) 0.0014(17) -0.0014(16) -0.0020(17)
C01X 0.017(2) 0.027(2) 0.016(2) -0.0041(17) 0.0020(16) -0.0035(17)
C01Y 0.0115(19) 0.027(2) 0.020(2) -0.0065(17) 0.0047(16) -0.0054(17)
C01Z 0.016(2) 0.026(2) 0.016(2) -0.0049(17) -0.0017(16) -0.0035(17)
C020 0.020(2) 0.017(2) 0.034(3) -0.0026(18) 0.0033(18) -0.0073(17)
C021 0.022(2) 0.022(2) 0.015(2) 0.0012(16) -0.0020(16) -0.0086(17)
C022 0.016(2) 0.025(2) 0.016(2) -0.0003(17) -0.0031(16) -0.0040(17)
C023 0.022(2) 0.023(2) 0.014(2) -0.0032(16) 0.0049(16) -0.0062(17)
C024 0.019(2) 0.025(2) 0.016(2) -0.0009(17) -0.0048(16) -0.0046(17)
C025 0.018(2) 0.021(2) 0.019(2) -0.0022(17) -0.0021(16) -0.0062(17)
C026 0.018(2) 0.025(2) 0.020(2) -0.0003(18) -0.0033(17) -0.0020(17)
C027 0.0135(19) 0.027(2) 0.022(2) -0.0026(18) -0.0032(16) -0.0045(17)
C028 0.0121(19) 0.021(2) 0.026(2) -0.0056(18) 0.0010(16) 0.0020(16)
C029 0.021(2) 0.025(2) 0.018(2) -0.0040(17) -0.0029(17) 0.0000(18)
C02A 0.017(2) 0.017(2) 0.024(2) 0.0029(17) 0.0030(17) -0.0005(17)
C02B 0.024(2) 0.023(2) 0.021(2) -0.0041(18) -0.0040(18) -0.0030(18)
C02C 0.018(2) 0.017(2) 0.025(2) -0.0040(17) 0.0003(17) -0.0027(17)
C02D 0.024(2) 0.019(2) 0.020(2) -0.0059(17) 0.0001(17) -0.0041(17)
C02E 0.023(2) 0.025(2) 0.015(2) 0.0012(17) -0.0010(17) -0.0024(18)
C02F 0.020(2) 0.019(2) 0.022(2) 0.0030(17) -0.0013(17) 0.0001(17)
C02G 0.016(2) 0.026(2) 0.020(2) -0.0033(18) 0.0033(16) -0.0021(17)
C02H 0.023(2) 0.018(2) 0.019(2) -0.0050(17) 0.0044(17) -0.0009(17)
C02I 0.016(2) 0.025(2) 0.020(2) -0.0089(17) -0.0004(16) -0.0008(17)
C02J 0.018(2) 0.027(2) 0.028(2) -0.0013(19) 0.0002(18) -0.0089(18)
C02K 0.023(2) 0.029(2) 0.016(2) -0.0045(18) -0.0026(17) -0.0035(19)
C02L 0.017(2) 0.018(2) 0.027(2) 0.0037(17) -0.0019(17) -0.0025(17)
C02M 0.017(2) 0.023(2) 0.017(2) -0.0071(17) -0.0008(16) -0.0033(17)
C02N 0.0125(19) 0.022(2) 0.024(2) 0.0015(17) -0.0006(16) 0.0008(16)
C02O 0.024(2) 0.019(2) 0.019(2) -0.0039(17) 0.0006(17) 0.0004(17)
C02P 0.026(2) 0.020(2) 0.022(2) -0.0038(17) 0.0048(18) -0.0060(18)
C02Q 0.018(2) 0.021(2) 0.025(2) -0.0068(18) 0.0017(17) -0.0041(17)
C02R 0.018(2) 0.023(2) 0.032(2) -0.0100(19) 0.0010(18) -0.0070(17)
C02S 0.019(2) 0.019(2) 0.026(2) -0.0022(18) 0.0001(17) -0.0032(17)
C02T 0.023(2) 0.022(2) 0.022(2) -0.0047(18) -0.0027(18) -0.0048(18)
C02U 0.019(2) 0.018(2) 0.021(2) -0.0013(17) -0.0034(17) 0.0007(16)
C02V 0.019(2) 0.024(2) 0.022(2) -0.0012(18) 0.0033(17) 0.0005(18)
C02W 0.022(2) 0.020(2) 0.022(2) 0.0021(17) -0.0032(17) -0.0051(17)
C02X 0.026(2) 0.022(2) 0.023(2) 0.0006(18) 0.0072(18) -0.0048(18)
C02Y 0.018(2) 0.027(2) 0.029(2) -0.0057(19) -0.0020(18) -0.0067(18)
B02Z 0.022(2) 0.030(3) 0.026(3) -0.012(2) 0.002(2) -0.006(2)
B030 0.018(2) 0.027(3) 0.032(3) -0.004(2) 0.001(2) -0.004(2)
B031 0.028(3) 0.042(3) 0.017(2) -0.010(2) 0.003(2) -0.018(2)
B032 0.029(3) 0.051(4) 0.018(3) -0.002(2) 0.001(2) -0.021(3)

loop_
_atom_type_symbol
_atom_type_description
_atom_type_scat_dispersion_real
_atom_type_scat_dispersion_imag
_atom_type_scat_source
C C 0.0181 0.0091 'International Tables Vol C Tables 4.2.6.8 and 6.1.1.4'
H H 0.0000 0.0000 'International Tables Vol C Tables 4.2.6.8 and 6.1.1.4'
B B 0.0090 0.0039 'International Tables Vol C Tables 4.2.6.8 and 6.1.1.4'
F F 0.0727 0.0534 'International Tables Vol C Tables 4.2.6.8 and 6.1.1.4'
N N 0.0311 0.0180 'International Tables Vol C Tables 4.2.6.8 and 6.1.1.4'
Zn Zn -1.5491 0.6778 'International Tables Vol C Tables 4.2.6.8 and 6.1.1.4'

loop_
_geom_angle_atom_site_label_1
_geom_angle_atom_site_label_2
_geom_angle_atom_site_label_3
_geom_angle
_geom_angle_site_symmetry_1
_geom_angle_site_symmetry_3
_geom_angle_publ_flag
N00J Zn01 N00I 78.71(12) . . ?
N00J Zn01 N00U 78.61(12) . . ?
N00O Zn01 N00I 93.02(12) . . ?
N00O Zn01 N00J 151.99(13) . . ?
N00O Zn01 N00U 73.54(13) . . ?
N00O Zn01 N00Z 109.56(13) . . ?
N00T Zn01 N00I 72.87(13) . . ?
N00T Zn01 N00J 92.07(13) . . ?
N00T Zn01 N00O 111.20(14) . . ?
N00T Zn01 N00U 151.78(13) . . ?
N00T Zn01 N00Z 110.88(14) . . ?
N00U Zn01 N00I 79.17(12) . . ?
N00Z Zn01 N00I 152.64(13) . . ?
N00Z Zn01 N00J 74.12(13) . . ?
N00Z Zn01 N00U 92.29(13) . . ?
N00H Zn02 N00L 92.56(13) . . ?
N00H Zn02 N00Q 72.03(13) . . ?
N00H Zn02 N00R 111.22(14) . . ?
N00H Zn02 N00V 148.79(13) . . ?
N00L Zn02 N00Q 78.27(12) . . ?
N00L Zn02 N00V 77.60(12) . . ?
N00R Zn02 N00L 74.38(13) . . ?
N00R Zn02 N00Q 152.55(13) . . ?
N00R Zn02 N00V 94.75(13) . . ?
N00V Zn02 N00Q 76.96(12) . . ?
N00X Zn02 N00H 111.02(14) . . ?
N00X Zn02 N00L 150.00(13) . . ?
N00X Zn02 N00Q 91.26(13) . . ?
N00X Zn02 N00R 111.45(14) . . ?
N00X Zn02 N00V 72.64(13) . . ?
C01L N00H Zn02 121.1(3) . . ?
C01L N00H C01N 119.3(4) . . ?
C01N N00H Zn02 119.5(3) . . ?
N00K N00I Zn01 124.8(3) . . ?
N00K N00I C01Q 119.9(3) . . ?
C01Q N00I Zn01 109.6(3) . . ?
N00Y N00J Zn01 125.7(3) . . ?
N00Y N00J C01C 120.3(3) . . ?
C01C N00J Zn01 111.0(3) . . ?
C01B N00K N00I 119.2(3) . . ?
N015 N00L Zn02 125.4(3) . . ?
C025 N00L Zn02 110.9(3) . . ?
C025 N00L N015 120.7(3) . . ?
C01Z N00M C02D 117.0(4) . . ?
N00V N00N C01E 119.3(4) . . ?
C01K N00O Zn01 119.6(3) . . ?
C01K N00O C02G 120.3(4) . . ?
C02G N00O Zn01 120.1(3) . . ?
N00S N00Q Zn02 125.9(3) . . ?
C01H N00Q Zn02 107.6(3) . . ?
C01H N00Q N00S 120.2(4) . . ?
C01D N00R Zn02 118.7(3) . . ?
C01D N00R C01M 120.1(4) . . ?
C01M N00R Zn02 120.8(3) . . ?
N00Q N00S C01R 118.8(4) . . ?
C02C N00T Zn01 120.3(3) . . ?
C02M N00T Zn01 120.0(3) . . ?
C02M N00T C02C 119.6(4) . . ?
N012 N00U Zn01 123.8(3) . . ?
C01F N00U Zn01 111.1(3) . . ?
C01F N00U N012 121.2(4) . . ?
N00N N00V Zn02 125.6(3) . . ?
C01Y N00V Zn02 109.8(3) . . ?
C01Y N00V N00N 120.2(4) . . ?
C02A N00W C02N 113.4(3) . . ?
C02A N00W C02S 112.7(3) . . ?
C02N N00W C02S 112.7(3) . . ?
C026 N00X Zn02 119.0(3) . . ?
C02I N00X Zn02 120.3(3) . . ?
C02I N00X C026 120.7(4) . . ?
N00J N00Y C01G 118.9(4) . . ?
C021 N00Z Zn01 119.2(3) . . ?
C021 N00Z C02F 120.4(4) . . ?
C02F N00Z Zn01 120.3(3) . . ?
C027 N010 C02B 116.7(4) . . ?
C01U N011 C02V 117.5(4) . . ?
N00U N012 C01T 118.6(4) . . ?
C02L N013 C028 112.8(3) . . ?
C02L N013 C02Q 113.0(3) . . ?
C02Q N013 C028 113.0(3) . . ?
C024 N014 C029 117.3(4) . . ?
N00L N015 C01I 118.4(4) . . ?
C02O N016 C02U 109.5(3) . . ?
C02T N016 C02O 109.1(3) . . ?
C02T N016 C02U 109.1(3) . . ?
C01V N017 C02W 117.3(4) . . ?
C01P N018 C02X 117.8(4) . . ?
C02E N01A C02H 109.7(3) . . ?
C02P N01A C02E 109.7(3) . . ?
C02P N01A C02H 109.3(3) . . ?
N00K C01B C01V 114.3(4) . . ?
N00K C01B C01W 123.2(4) . . ?
C01W C01B C01V 122.5(4) . . ?
N00J C01C C01O 123.2(4) . . ?
N00J C01C C021 114.8(4) . . ?
C01O C01C C021 122.1(4) . . ?
N00R C01D H01D 120.6 . . ?
N00R C01D C025 118.7(4) . . ?
C025 C01D H01D 120.6 . . ?
N00N C01E C01P 114.2(4) . . ?
N00N C01E C02R 122.4(4) . . ?
C02R C01E C01P 123.2(4) . . ?
N00U C01F C01K 114.3(4) . . ?
N00U C01F C02J 121.9(4) . . ?
C02J C01F C01K 123.8(4) . . ?
N00Y C01G C01U 114.9(4) . . ?
N00Y C01G C023 123.2(4) . . ?
C023 C01G C01U 121.8(4) . . ?
N00Q C01H C01L 114.9(4) . . ?
N00Q C01H C01X 123.0(4) . . ?
C01X C01H C01L 122.0(4) . . ?
N015 C01I C01S 123.1(4) . . ?
N015 C01I C024 114.6(4) . . ?
C01S C01I C024 122.3(4) . . ?
C01R C01J H01J 121.1 . . ?
C01X C01J H01J 121.1 . . ?
C01X C01J C01R 117.8(4) . . ?
N00O C01K C01F 118.8(4) . . ?
N00O C01K H01K 120.6 . . ?
C01F C01K H01K 120.6 . . ?
N00H C01L C01H 119.4(4) . . ?
N00H C01L H01L 120.3 . . ?
C01H C01L H01L 120.3 . . ?
N00R C01M H01A 110.0 . . ?
N00R C01M H01B 110.0 . . ?
N00R C01M C02S 108.6(3) . . ?
H01A C01M H01B 108.4 . . ?
C02S C01M H01A 110.0 . . ?
C02S C01M H01B 110.0 . . ?
N00H C01N H01C 110.1 . . ?
N00H C01N H01E 110.1 . . ?
N00H C01N C02A 107.9(3) . . ?
H01C C01N H01E 108.4 . . ?
C02A C01N H01C 110.1 . . ?
C02A C01N H01E 110.1 . . ?
C01C C01O H01O 121.7 . . ?
C023 C01O C01C 116.7(4) . . ?
C023 C01O H01O 121.7 . . ?
N018 C01P C01E 121.6(4) . . ?
N018 C01P H01P 119.2 . . ?
C01E C01P H01P 119.2 . . ?
N00I C01Q C022 123.1(4) . . ?
N00I C01Q C02M 114.3(4) . . ?
C022 C01Q C02M 122.5(4) . . ?
N00S C01R C01J 123.1(4) . . ?
N00S C01R C01Z 114.1(4) . . ?
C01J C01R C01Z 122.8(4) . . ?
C01I C01S H01S 121.0 . . ?
C02K C01S C01I 118.1(4) . . ?
C02K C01S H01S 121.0 . . ?
N012 C01T C020 123.1(4) . . ?
N012 C01T C027 113.4(4) . . ?
C020 C01T C027 123.4(4) . . ?
N011 C01U C01G 119.6(4) . . ?
N011 C01U H01U 120.2 . . ?
C01G C01U H01U 120.2 . . ?
N017 C01V C01B 119.8(4) . . ?
N017 C01V H01V 120.1 . . ?
C01B C01V H01V 120.1 . . ?
C01B C01W H01W 121.3 . . ?
C022 C01W C01B 117.4(4) . . ?
C022 C01W H01W 121.3 . . ?
C01H C01X H01X 121.5 . . ?
C01J C01X C01H 116.9(4) . . ?
C01J C01X H01X 121.5 . . ?
N00V C01Y C02I 114.0(4) . . ?
N00V C01Y C02Y 122.2(4) . . ?
C02Y C01Y C02I 123.8(4) . . ?
N00M C01Z C01R 118.9(4) . . ?
N00M C01Z H01Z 120.6 . . ?
C01R C01Z H01Z 120.6 . . ?
C01T C020 H020 121.3 . . ?
C02J C020 C01T 117.5(4) . . ?
C02J C020 H020 121.3 . . ?
N00Z C021 C01C 118.8(4) . . ?
N00Z C021 H021 120.6 . . ?
C01C C021 H021 120.6 . . ?
C01Q C022 H022 121.5 . . ?
C01W C022 C01Q 117.0(4) . . ?
C01W C022 H022 121.5 . . ?
C01G C023 H023 121.1 . . ?
C01O C023 C01G 117.7(4) . . ?
C01O C023 H023 121.1 . . ?
N014 C024 C01I 120.8(4) . . ?
N014 C024 H024 119.6 . . ?
C01I C024 H024 119.6 . . ?
N00L C025 C01D 114.7(4) . . ?
N00L C025 C02K 122.8(4) . . ?
C02K C025 C01D 122.4(4) . . ?
N00X C026 H02Z 109.9 . . ?
N00X C026 H 109.9 . . ?
N00X C026 C02N 109.0(3) . . ?
H02Z C026 H 108.3 . . ?
C02N C026 H02Z 109.9 . . ?
C02N C026 H 109.9 . . ?
N010 C027 C01T 121.0(4) . . ?
N010 C027 H027 119.5 . . ?
C01T C027 H027 119.5 . . ?
N013 C028 H02A 109.5 . . ?
N013 C028 H02B 109.5 . . ?
N013 C028 C02G 110.9(3) . . ?
H02A C028 H02B 108.1 . . ?
C02G C028 H02A 109.5 . . ?
C02G C028 H02B 109.5 . . ?
N014 C029 H02 109.8 . . ?
N014 C029 HA 109.8 . . ?
N014 C029 C02E 109.2(4) . . ?
H02 C029 HA 108.3 . . ?
C02E C029 H02 109.8 . . ?
C02E C029 HA 109.8 . . ?
N00W C02A C01N 110.0(3) . . ?
N00W C02A H1 109.7 . . ?
N00W C02A HB 109.7 . . ?
C01N C02A H1 109.7 . . ?
C01N C02A HB 109.7 . . ?
H1 C02A HB 108.2 . . ?
N010 C02B H02C 109.7 . . ?
N010 C02B H02D 109.7 . . ?
N010 C02B C02T 109.7(4) . . ?
H02C C02B H02D 108.2 . . ?
C02T C02B H02C 109.7 . . ?
C02T C02B H02D 109.7 . . ?
N00T C02C H02E 110.1 . . ?
N00T C02C H02F 110.1 . . ?
N00T C02C C02Q 107.9(3) . . ?
H02E C02C H02F 108.4 . . ?
C02Q C02C H02E 110.1 . . ?
C02Q C02C H02F 110.1 . . ?
N00M C02D H2 110.0 . . ?
N00M C02D HC 110.0 . . ?
N00M C02D C02H 108.6(4) . . ?
H2 C02D HC 108.4 . . ?
C02H C02D H2 110.0 . . ?
C02H C02D HC 110.0 . . ?
N01A C02E C029 112.7(4) . . ?
N01A C02E H3 109.1 . . ?
N01A C02E HD 109.1 . . ?
C029 C02E H3 109.1 . . ?
C029 C02E HD 109.1 . . ?
H3 C02E HD 107.8 . . ?
N00Z C02F H02G 110.2 . . ?
N00Z C02F H02H 110.2 . . ?
N00Z C02F C02L 107.8(3) . . ?
H02G C02F H02H 108.5 . . ?
C02L C02F H02G 110.2 . . ?
C02L C02F H02H 110.2 . . ?
N00O C02G C028 108.6(3) . . ?
N00O C02G H02I 110.0 . . ?
N00O C02G H02J 110.0 . . ?
C028 C02G H02I 110.0 . . ?
C028 C02G H02J 110.0 . . ?
H02I C02G H02J 108.3 . . ?
N01A C02H C02D 112.9(4) . . ?
N01A C02H H4 109.0 . . ?
N01A C02H HE 109.0 . . ?
C02D C02H H4 109.0 . . ?
C02D C02H HE 109.0 . . ?
H4 C02H HE 107.8 . . ?
N00X C02I C01Y 120.2(4) . . ?
N00X C02I H5 119.9 . . ?
C01Y C02I H5 119.9 . . ?
C01F C02J H02K 121.2 . . ?
C020 C02J C01F 117.6(4) . . ?
C020 C02J H02K 121.2 . . ?
C01S C02K C025 116.8(4) . . ?
C01S C02K H6 121.6 . . ?
C025 C02K H6 121.6 . . ?
N013 C02L C02F 110.1(3) . . ?
N013 C02L H02L 109.6 . . ?
N013 C02L H02M 109.6 . . ?
C02F C02L H02L 109.6 . . ?
C02F C02L H02M 109.6 . . ?
H02L C02L H02M 108.1 . . ?
N00T C02M C01Q 119.2(4) . . ?
N00T C02M H02N 120.4 . . ?
C01Q C02M H02N 120.4 . . ?
N00W C02N C026 111.0(3) . . ?
N00W C02N H7 109.4 . . ?
N00W C02N HF 109.4 . . ?
C026 C02N H7 109.4 . . ?
C026 C02N HF 109.4 . . ?
H7 C02N HF 108.0 . . ?
N016 C02O H02O 109.1 . . ?
N016 C02O H02P 109.1 . . ?
N016 C02O C02V 112.5(4) . . ?
H02O C02O H02P 107.8 . . ?
C02V C02O H02O 109.1 . . ?
C02V C02O H02P 109.1 . . ?
N01A C02P H8 109.0 . . ?
N01A C02P HG 109.0 . . ?
N01A C02P C02X 112.8(4) . . ?
H8 C02P HG 107.8 . . ?
C02X C02P H8 109.0 . . ?
C02X C02P HG 109.0 . . ?
N013 C02Q C02C 109.7(3) . . ?
N013 C02Q H02Q 109.7 . . ?
N013 C02Q H02R 109.7 . . ?
C02C C02Q H02Q 109.7 . . ?
C02C C02Q H02R 109.7 . . ?
H02Q C02Q H02R 108.2 . . ?
C01E C02R H9 121.1 . . ?
C02Y C02R C01E 117.8(4) . . ?
C02Y C02R H9 121.1 . . ?
N00W C02S C01M 110.1(3) . . ?
N00W C02S H10 109.6 . . ?
N00W C02S HH 109.6 . . ?
C01M C02S H10 109.6 . . ?
C01M C02S HH 109.6 . . ?
H10 C02S HH 108.1 . . ?
N016 C02T C02B 112.6(4) . . ?
N016 C02T H02S 109.1 . . ?
N016 C02T H02T 109.1 . . ?
C02B C02T H02S 109.1 . . ?
C02B C02T H02T 109.1 . . ?
H02S C02T H02T 107.8 . . ?
N016 C02U H02U 109.0 . . ?
N016 C02U H02V 109.0 . . ?
N016 C02U C02W 113.0(3) . . ?
H02U C02U H02V 107.8 . . ?
C02W C02U H02U 109.0 . . ?
C02W C02U H02V 109.0 . . ?
N011 C02V C02O 109.5(4) . . ?
N011 C02V H02W 109.8 . . ?
N011 C02V H02X 109.8 . . ?
C02O C02V H02W 109.8 . . ?
C02O C02V H02X 109.8 . . ?
H02W C02V H02X 108.2 . . ?
N017 C02W C02U 108.7(4) . . ?
N017 C02W H02Y 110.0 . . ?
N017 C02W HI 110.0 . . ?
C02U C02W H02Y 110.0 . . ?
C02U C02W HI 110.0 . . ?
H02Y C02W HI 108.3 . . ?
N018 C02X C02P 110.7(4) . . ?
N018 C02X H11 109.5 . . ?
N018 C02X HJ 109.5 . . ?
C02P C02X H11 109.5 . . ?
C02P C02X HJ 109.5 . . ?
H11 C02X HJ 108.1 . . ?
C01Y C02Y H12 121.0 . . ?
C02R C02Y C01Y 118.0(4) . . ?
C02R C02Y H12 121.0 . . ?
F003 B02Z F006 109.2(4) . . ?
F003 B02Z F00C 107.8(4) . . ?
F00B B02Z F003 110.1(4) . . ?
F00B B02Z F006 110.0(4) . . ?
F00B B02Z F00C 110.4(4) . . ?
F00C B02Z F006 109.3(4) . . ?
F00E B030 F004 109.9(4) . . ?
F00E B030 F00F 109.9(4) . . ?
F00E B030 F00G 111.1(4) . . ?
F00F B030 F004 107.7(4) . . ?
F00F B030 F00G 109.9(4) . . ?
F00G B030 F004 108.3(4) . . ?
F008 B031 F005 108.7(4) . . ?
F008 B031 F009 109.1(5) . . ?
F009 B031 F005 108.6(4) . . ?
F00P B031 F005 110.9(5) . . ?
F00P B031 F008 110.5(4) . . ?
F00P B031 F009 109.0(4) . . ?
F00A B032 F007 109.1(4) . . ?
F00D B032 F007 109.1(4) . . ?
F00D B032 F00A 109.5(5) . . ?
F019 B032 F007 109.4(5) . . ?
F019 B032 F00A 109.2(4) . . ?
F019 B032 F00D 110.6(5) . . ?

loop_
_geom_bond_atom_site_label_1
_geom_bond_atom_site_label_2
_geom_bond_distance
_geom_bond_site_symmetry_2
_geom_bond_publ_flag
Zn01 N00I 2.362(3) . ?
Zn01 N00J 2.303(3) . ?
Zn01 N00O 2.096(3) . ?
Zn01 N00T 2.089(4) . ?
Zn01 N00U 2.322(4) . ?
Zn01 N00Z 2.100(4) . ?
Zn02 N00H 2.088(4) . ?
Zn02 N00L 2.295(3) . ?
Zn02 N00Q 2.441(4) . ?
Zn02 N00R 2.106(4) . ?
Zn02 N00V 2.390(4) . ?
Zn02 N00X 2.084(3) . ?
F003 B02Z 1.388(6) . ?
F004 B030 1.403(6) . ?
F005 B031 1.406(7) . ?
F006 B02Z 1.402(6) . ?
F007 B032 1.407(7) . ?
F008 B031 1.388(7) . ?
F009 B031 1.392(6) . ?
F00A B032 1.389(6) . ?
F00B B02Z 1.380(6) . ?
F00C B02Z 1.392(6) . ?
F00D B032 1.377(7) . ?
F00E B030 1.377(6) . ?
F00F B030 1.381(7) . ?
F00G B030 1.383(6) . ?
N00H C01L 1.274(6) . ?
N00H C01N 1.469(5) . ?
N00I N00K 1.337(5) . ?
N00I C01Q 1.340(5) . ?
N00J N00Y 1.328(5) . ?
N00J C01C 1.333(5) . ?
N00K C01B 1.334(5) . ?
N00L N015 1.335(5) . ?
N00L C025 1.333(5) . ?
N00M C01Z 1.268(6) . ?
N00M C02D 1.473(6) . ?
N00N N00V 1.337(5) . ?
N00N C01E 1.342(6) . ?
N00O C01K 1.275(6) . ?
N00O C02G 1.462(6) . ?
F00P B031 1.370(6) . ?
N00Q N00S 1.339(5) . ?
N00Q C01H 1.338(5) . ?
N00R C01D 1.262(6) . ?
N00R C01M 1.464(5) . ?
N00S C01R 1.343(5) . ?
N00T C02C 1.466(5) . ?
N00T C02M 1.274(6) . ?
N00U N012 1.334(5) . ?
N00U C01F 1.332(5) . ?
N00V C01Y 1.332(6) . ?
N00W C02A 1.466(5) . ?
N00W C02N 1.469(5) . ?
N00W C02S 1.472(6) . ?
N00X C026 1.469(6) . ?
N00X C02I 1.271(6) . ?
N00Y C01G 1.338(5) . ?
N00Z C021 1.262(6) . ?
N00Z C02F 1.466(5) . ?
N010 C027 1.260(6) . ?
N010 C02B 1.461(6) . ?
N011 C01U 1.265(6) . ?
N011 C02V 1.462(6) . ?
N012 C01T 1.339(6) . ?
N013 C028 1.474(5) . ?
N013 C02L 1.465(5) . ?
N013 C02Q 1.469(5) . ?
N014 C024 1.266(6) . ?
N014 C029 1.462(6) . ?
N015 C01I 1.338(5) . ?
N016 C02O 1.478(6) . ?
N016 C02T 1.476(5) . ?
N016 C02U 1.483(5) . ?
N017 C01V 1.268(6) . ?
N017 C02W 1.467(6) . ?
N018 C01P 1.263(6) . ?
N018 C02X 1.456(6) . ?
F019 B032 1.373(6) . ?
N01A C02E 1.472(5) . ?
N01A C02H 1.477(5) . ?
N01A C02P 1.472(6) . ?
C01B C01V 1.476(6) . ?
C01B C01W 1.405(6) . ?
C01C C01O 1.398(6) . ?
C01C C021 1.480(6) . ?
C01D H01D 0.9500 . ?
C01D C025 1.478(6) . ?
C01E C01P 1.475(6) . ?
C01E C02R 1.404(6) . ?
C01F C01K 1.470(6) . ?
C01F C02J 1.401(6) . ?
C01G C01U 1.476(6) . ?
C01G C023 1.397(6) . ?
C01H C01L 1.470(6) . ?
C01H C01X 1.395(6) . ?
C01I C01S 1.393(6) . ?
C01I C024 1.475(6) . ?
C01J H01J 0.9500 . ?
C01J C01R 1.397(6) . ?
C01J C01X 1.374(6) . ?
C01K H01K 0.9500 . ?
C01L H01L 0.9500 . ?
C01M H01A 0.9900 . ?
C01M H01B 0.9900 . ?
C01M C02S 1.518(6) . ?
C01N H01C 0.9900 . ?
C01N H01E 0.9900 . ?
C01N C02A 1.522(6) . ?
C01O H01O 0.9500 . ?
C01O C023 1.370(6) . ?
C01P H01P 0.9500 . ?
C01Q C022 1.397(6) . ?
C01Q C02M 1.468(6) . ?
C01R C01Z 1.480(6) . ?
C01S H01S 0.9500 . ?
C01S C02K 1.369(6) . ?
C01T C020 1.397(6) . ?
C01T C027 1.483(6) . ?
C01U H01U 0.9500 . ?
C01V H01V 0.9500 . ?
C01W H01W 0.9500 . ?
C01W C022 1.377(6) . ?
C01X H01X 0.9500 . ?
C01Y C02I 1.463(6) . ?
C01Y C02Y 1.403(6) . ?
C01Z H01Z 0.9500 . ?
C020 H020 0.9500 . ?
C020 C02J 1.369(7) . ?
C021 H021 0.9500 . ?
C022 H022 0.9500 . ?
C023 H023 0.9500 . ?
C024 H024 0.9500 . ?
C025 C02K 1.391(6) . ?
C026 H02Z 0.9900 . ?
C026 H 0.9900 . ?
C026 C02N 1.516(6) . ?
C027 H027 0.9500 . ?
C028 H02A 0.9900 . ?
C028 H02B 0.9900 . ?
C028 C02G 1.528(6) . ?
C029 H02 0.9900 . ?
C029 HA 0.9900 . ?
C029 C02E 1.524(6) . ?
C02A H1 0.9900 . ?
C02A HB 0.9900 . ?
C02B H02C 0.9900 . ?
C02B H02D 0.9900 . ?
C02B C02T 1.524(6) . ?
C02C H02E 0.9900 . ?
C02C H02F 0.9900 . ?
C02C C02Q 1.532(6) . ?
C02D H2 0.9900 . ?
C02D HC 0.9900 . ?
C02D C02H 1.522(6) . ?
C02E H3 0.9900 . ?
C02E HD 0.9900 . ?
C02F H02G 0.9900 . ?
C02F H02H 0.9900 . ?
C02F C02L 1.517(6) . ?
C02G H02I 0.9900 . ?
C02G H02J 0.9900 . ?
C02H H4 0.9900 . ?
C02H HE 0.9900 . ?
C02I H5 0.9500 . ?
C02J H02K 0.9500 . ?
C02K H6 0.9500 . ?
C02L H02L 0.9900 . ?
C02L H02M 0.9900 . ?
C02M H02N 0.9500 . ?
C02N H7 0.9900 . ?
C02N HF 0.9900 . ?
C02O H02O 0.9900 . ?
C02O H02P 0.9900 . ?
C02O C02V 1.529(6) . ?
C02P H8 0.9900 . ?
C02P HG 0.9900 . ?
C02P C02X 1.526(6) . ?
C02Q H02Q 0.9900 . ?
C02Q H02R 0.9900 . ?
C02R H9 0.9500 . ?
C02R C02Y 1.348(7) . ?
C02S H10 0.9900 . ?
C02S HH 0.9900 . ?
C02T H02S 0.9900 . ?
C02T H02T 0.9900 . ?
C02U H02U 0.9900 . ?
C02U H02V 0.9900 . ?
C02U C02W 1.525(6) . ?
C02V H02W 0.9900 . ?
C02V H02X 0.9900 . ?
C02W H02Y 0.9900 . ?
C02W HI 0.9900 . ?
C02X H11 0.9900 . ?
C02X HJ 0.9900 . ?
C02Y H12 0.9500 . ?

loop_
_geom_torsion_atom_site_label_1
_geom_torsion_atom_site_label_2
_geom_torsion_atom_site_label_3
_geom_torsion_atom_site_label_4
_geom_torsion
_geom_torsion_site_symmetry_1
_geom_torsion_site_symmetry_2
_geom_torsion_site_symmetry_3
_geom_torsion_site_symmetry_4
_geom_torsion_publ_flag
Zn01 N00I N00K C01B -148.5(3) . . . . ?
Zn01 N00I C01Q C022 157.5(3) . . . . ?
Zn01 N00I C01Q C02M -20.0(4) . . . . ?
Zn01 N00J N00Y C01G -157.7(3) . . . . ?
Zn01 N00J C01C C01O 163.5(3) . . . . ?
Zn01 N00J C01C C021 -15.8(4) . . . . ?
Zn01 N00O C01K C01F -2.2(5) . . . . ?
Zn01 N00O C02G C028 -49.8(4) . . . . ?
Zn01 N00T C02C C02Q -51.5(4) . . . . ?
Zn01 N00T C02M C01Q 5.9(5) . . . . ?
Zn01 N00U N012 C01T -153.2(3) . . . . ?
Zn01 N00U C01F C01K -17.7(4) . . . . ?
Zn01 N00U C01F C02J 159.8(3) . . . . ?
Zn01 N00Z C021 C01C 0.0(5) . . . . ?
Zn01 N00Z C02F C02L -51.1(4) . . . . ?
Zn02 N00H C01L C01H -4.6(5) . . . . ?
Zn02 N00H C01N C02A 50.4(4) . . . . ?
Zn02 N00L N015 C01I 155.1(3) . . . . ?
Zn02 N00L C025 C01D 17.5(4) . . . . ?
Zn02 N00L C025 C02K -159.5(3) . . . . ?
Zn02 N00Q N00S C01R 145.9(3) . . . . ?
Zn02 N00Q C01H C01L 22.8(4) . . . . ?
Zn02 N00Q C01H C01X -155.7(3) . . . . ?
Zn02 N00R C01D C025 5.9(5) . . . . ?
Zn02 N00R C01M C02S 48.0(4) . . . . ?
Zn02 N00V C01Y C02I 18.5(4) . . . . ?
Zn02 N00V C01Y C02Y -158.7(3) . . . . ?
Zn02 N00X C026 C02N 47.9(4) . . . . ?
Zn02 N00X C02I C01Y -0.2(5) . . . . ?
N00H C01N C02A N00W -54.0(5) . . . . ?
N00I N00K C01B C01V 172.7(3) . . . . ?
N00I N00K C01B C01W -4.7(6) . . . . ?
N00I C01Q C022 C01W -5.3(6) . . . . ?
N00I C01Q C02M N00T 11.6(6) . . . . ?
N00J N00Y C01G C01U 173.1(3) . . . . ?
N00J N00Y C01G C023 -2.8(6) . . . . ?
N00J C01C C01O C023 -3.0(6) . . . . ?
N00J C01C C021 N00Z 11.7(6) . . . . ?
N00K N00I C01Q C022 2.7(6) . . . . ?
N00K N00I C01Q C02M -174.9(3) . . . . ?
N00K C01B C01V N017 -173.3(4) . . . . ?
N00K C01B C01W C022 1.9(6) . . . . ?
N00L N015 C01I C01S 1.6(6) . . . . ?
N00L N015 C01I C024 -176.1(3) . . . . ?
N00L C025 C02K C01S 1.5(7) . . . . ?
N00M C02D C02H N01A -76.7(4) . . . . ?
N00N N00V C01Y C02I 176.4(3) . . . . ?
N00N N00V C01Y C02Y -0.9(6) . . . . ?
N00N C01E C01P N018 171.0(4) . . . . ?
N00N C01E C02R C02Y 1.3(7) . . . . ?
N00Q N00S C01R C01J 3.9(6) . . . . ?
N00Q N00S C01R C01Z -173.9(3) . . . . ?
N00Q C01H C01L N00H -15.1(6) . . . . ?
N00Q C01H C01X C01J 5.2(6) . . . . ?
N00R C01D C025 N00L -16.7(6) . . . . ?
N00R C01D C025 C02K 160.3(4) . . . . ?
N00R C01M C02S N00W -51.3(4) . . . . ?
N00S N00Q C01H C01L 176.4(3) . . . . ?
N00S N00Q C01H C01X -2.1(6) . . . . ?
N00S C01R C01Z N00M 176.7(4) . . . . ?
N00T C02C C02Q N013 53.5(5) . . . . ?
N00U N012 C01T C020 -2.8(6) . . . . ?
N00U N012 C01T C027 174.1(3) . . . . ?
N00U C01F C01K N00O 14.5(6) . . . . ?
N00U C01F C02J C020 -4.7(7) . . . . ?
N00V N00N C01E C01P -174.6(3) . . . . ?
N00V N00N C01E C02R 1.8(6) . . . . ?
N00V C01Y C02I N00X -14.0(6) . . . . ?
N00V C01Y C02Y C02R 3.9(7) . . . . ?
N00X C026 C02N N00W -53.4(5) . . . . ?
N00Y N00J C01C C01O 2.1(6) . . . . ?
N00Y N00J C01C C021 -177.1(3) . . . . ?
N00Y C01G C01U N011 -166.1(4) . . . . ?
N00Y C01G C023 C01O 1.8(6) . . . . ?
N00Z C02F C02L N013 53.9(4) . . . . ?
N010 C02B C02T N016 76.8(5) . . . . ?
N012 N00U C01F C01K -176.3(3) . . . . ?
N012 N00U C01F C02J 1.2(6) . . . . ?
N012 C01T C020 C02J -0.7(7) . . . . ?
N012 C01T C027 N010 -174.5(4) . . . . ?
N013 C028 C02G N00O 52.1(5) . . . . ?
N014 C029 C02E N01A -76.2(4) . . . . ?
N015 N00L C025 C01D 178.9(4) . . . . ?
N015 N00L C025 C02K 1.9(6) . . . . ?
N015 C01I C01S C02K 1.8(7) . . . . ?
N015 C01I C024 N014 168.7(4) . . . . ?
N016 C02O C02V N011 75.6(4) . . . . ?
N016 C02U C02W N017 77.3(4) . . . . ?
N01A C02P C02X N018 -75.2(5) . . . . ?
C01B C01W C022 C01Q 2.9(6) . . . . ?
C01C N00J N00Y C01G 0.8(6) . . . . ?
C01C C01O C023 C01G 1.1(6) . . . . ?
C01D N00R C01M C02S -124.8(4) . . . . ?
C01D C025 C02K C01S -175.2(4) . . . . ?
C01E N00N N00V Zn02 152.2(3) . . . . ?
C01E N00N N00V C01Y -1.9(6) . . . . ?
C01E C02R C02Y C01Y -3.9(7) . . . . ?
C01F N00U N012 C01T 2.5(6) . . . . ?
C01H N00Q N00S C01R -2.5(6) . . . . ?
C01I C01S C02K C025 -3.3(7) . . . . ?
C01J C01R C01Z N00M -1.1(6) . . . . ?
C01K N00O C02G C028 127.4(4) . . . . ?
C01K C01F C02J C020 172.5(4) . . . . ?
C01L N00H C01N C02A -133.0(4) . . . . ?
C01L C01H C01X C01J -173.1(4) . . . . ?
C01M N00R C01D C025 178.8(4) . . . . ?
C01N N00H C01L C01H 178.8(4) . . . . ?
C01O C01C C021 N00Z -167.6(4) . . . . ?
C01P N018 C02X C02P 112.0(5) . . . . ?
C01P C01E C02R C02Y 177.3(4) . . . . ?
C01Q N00I N00K C01B 2.3(5) . . . . ?
C01R C01J C01X C01H -3.7(6) . . . . ?
C01S C01I C024 N014 -9.0(7) . . . . ?
C01T C020 C02J C01F 4.3(7) . . . . ?
C01U N011 C02V C02O -112.7(4) . . . . ?
C01U C01G C023 C01O -173.9(4) . . . . ?
C01V N017 C02W C02U -112.7(4) . . . . ?
C01V C01B C01W C022 -175.2(4) . . . . ?
C01W C01B C01V N017 4.1(6) . . . . ?
C01X C01H C01L N00H 163.4(4) . . . . ?
C01X C01J C01R N00S -0.7(6) . . . . ?
C01X C01J C01R C01Z 176.9(4) . . . . ?
C01Z N00M C02D C02H 111.1(4) . . . . ?
C020 C01T C027 N010 2.5(7) . . . . ?
C021 N00Z C02F C02L 125.9(4) . . . . ?
C021 C01C C01O C023 176.2(4) . . . . ?
C022 C01Q C02M N00T -166.0(4) . . . . ?
C023 C01G C01U N011 9.8(6) . . . . ?
C024 N014 C029 C02E 113.9(4) . . . . ?
C024 C01I C01S C02K 179.3(4) . . . . ?
C025 N00L N015 C01I -3.5(6) . . . . ?
C026 N00X C02I C01Y 178.7(4) . . . . ?
C027 N010 C02B C02T -108.8(4) . . . . ?
C027 C01T C020 C02J -177.3(4) . . . . ?
C028 N013 C02L C02F 81.0(4) . . . . ?
C028 N013 C02Q C02C -148.0(4) . . . . ?
C029 N014 C024 C01I -176.9(4) . . . . ?
C02A N00W C02N C026 -80.8(4) . . . . ?
C02A N00W C02S C01M 148.7(3) . . . . ?
C02B N010 C027 C01T 177.4(4) . . . . ?
C02C N00T C02M C01Q -178.8(4) . . . . ?
C02D N00M C01Z C01R -174.4(4) . . . . ?
C02E N01A C02H C02D 159.3(4) . . . . ?
C02E N01A C02P C02X -82.5(5) . . . . ?
C02F N00Z C021 C01C -177.0(4) . . . . ?
C02G N00O C01K C01F -179.5(4) . . . . ?
C02H N01A C02E C029 -81.4(4) . . . . ?
C02H N01A C02P C02X 157.2(4) . . . . ?
C02I N00X C026 C02N -131.0(4) . . . . ?
C02I C01Y C02Y C02R -173.1(4) . . . . ?
C02J C01F C01K N00O -162.9(4) . . . . ?
C02L N013 C028 C02G -146.9(4) . . . . ?
C02L N013 C02Q C02C 82.5(4) . . . . ?
C02M N00T C02C C02Q 133.2(4) . . . . ?
C02M C01Q C022 C01W 172.1(4) . . . . ?
C02N N00W C02A C01N 148.1(4) . . . . ?
C02N N00W C02S C01M -81.5(4) . . . . ?
C02O N016 C02T C02B 82.6(4) . . . . ?
C02O N016 C02U C02W -160.6(4) . . . . ?
C02P N01A C02E C029 158.5(4) . . . . ?
C02P N01A C02H C02D -80.4(4) . . . . ?
C02Q N013 C028 C02G 83.4(4) . . . . ?
C02Q N013 C02L C02F -149.4(4) . . . . ?
C02R C01E C01P N018 -5.3(7) . . . . ?
C02S N00W C02A C01N -82.4(4) . . . . ?
C02S N00W C02N C026 149.8(4) . . . . ?
C02T N016 C02O C02V -160.1(4) . . . . ?
C02T N016 C02U C02W 80.1(4) . . . . ?
C02U N016 C02O C02V 80.6(4) . . . . ?
C02U N016 C02T C02B -157.9(4) . . . . ?
C02V N011 C01U C01G 175.0(4) . . . . ?
C02W N017 C01V C01B 174.2(4) . . . . ?
C02X N018 C01P C01E -175.6(4) . . . . ?
C02Y C01Y C02I N00X 163.2(4) . . . . ?

loop_
_twin_individual_id
_twin_individual_mass_fraction_refined
1 0.9905(5)
2 0.0095(5)
